data_1537024
loop_
_publ_author_name
'Fleck, M.'
'Bohaty, L.'
'Tillmanns, E.'

_publ_section_title
;
 Structural characterisation of MII guanidinium sulphate hydrates (MII=
 Mn, Fe, Co, Ni, Cd, V O)
;
_journal_name_full 'Solid State Sciences'
_journal_page_first 469
_journal_page_last 477
_journal_volume 6
_journal_year 2004
_chemical_formula_sum 'C2 H24 Fe N6 O14 S2'
_chemical_name_systematic 'Fe (C (N H2)3)2 (S O4)2 (H2 O)6'
_space_group_IT_number 14
_symmetry_space_group_name_Hall '-P 2ybc'
_symmetry_space_group_name_H-M 'P 1 21/c 1'
_cell_angle_alpha 90
_cell_angle_beta 96.85
_cell_angle_gamma 90
_cell_formula_units_Z 2
_cell_length_a 10.011
_cell_length_b 7.657
_cell_length_c 12.03
_cell_volume 915.568
_citation_journal_id_ASTM SSSCFJ
_cod_data_source_file Fleck_SSSCFJ_2004_480.cif
_cod_data_source_block C2H24Fe1N6O14S2
_cod_original_cell_volume 915.5678
_cod_original_formula_sum 'C2 H24 Fe1 N6 O14 S2'
_cod_database_code 1537024

loop_
_symmetry_equiv_pos_as_xyz
x,y,z
-x,y+1/2,-z+1/2
-x,-y,-z
x,-y-1/2,z-1/2

loop_
_atom_site_label
_atom_site_type_symbol
_atom_site_fract_x
_atom_site_fract_y
_atom_site_fract_z
_atom_site_occupancy
_atom_site_U_iso_or_equiv
Fe1 Fe+2 0.5 0 0 1 0.0
N3 N-3 0.1432 -0.1972 0.3283 1 0.0
H2 H+1 0.499 0.323 0.025 1 0.0
S1 S+6 0.75942 0.56278 -0.12799 1 0.0
H8 H+1 0.125 0.107 0.396 1 0.0
H10 H+1 0.118 0.025 0.127 1 0.0
H7 H+1 0.124 0.177 0.286 1 0.0
H1 H+1 0.595 0.309 -0.031 1 0.0
N1 N-3 0.1243 0.0995 0.3193 1 0.0
H6 H+1 0.448 0.149 0.184 1 0.0
O3 O-2 0.29287 0.0373 -0.04838 1 0.0
N2 N-3 0.119 -0.0611 0.1578 1 0.0
O2 O-2 0.4631 0.0397 0.16889 1 0.0
O6 O-2 0.82924 0.7017 -0.05938 1 0.0
H3 H+1 0.503 -0.002 0.227 1 0.0
O7 O-2 0.61655 0.6092 -0.15154 1 0.0
H11 H+1 0.161 -0.19 0.409 1 0.0
O4 O-2 0.77171 0.3955 -0.06767 1 0.0
O5 O-2 0.81681 0.5469 -0.23442 1 0.0
H4 H+1 0.267 0.113 -0.023 1 0.0
O1 O-2 0.5281 0.2698 -0.0181 1 0.0
H12 H+1 0.155 -0.284 0.299 1 0.0
H5 H+1 0.268 0.05 -0.136 1 0.0
C1 C+4 0.1304 -0.0526 0.2682 1 0.0
H9 H+1 0.141 -0.166 0.134 1 0.0
